data_7016257
loop_
_publ_author_name
'Lentijo, Sergio'
'Miguel, Jes\'us A'
'Espinet, Pablo'

_publ_section_title
;
 Cyclopalladated complexes of perylene imine: mononuclear complexes
 with five- or six-membered metallacycles.
;
_journal_issue 29
_journal_name_full 'Dalton transactions (Cambridge, England : 2003)'
_journal_page_first 7602
_journal_page_last 7609
_journal_paper_doi 10.1039/c1dt10598a
_journal_volume 40
_journal_year 2011
_chemical_formula_sum 'C33 H31 Cl3 N P Pd'
_chemical_formula_weight 685.31
_chemical_name_systematic
;
?
;
_space_group_IT_number 2
_symmetry_cell_setting triclinic
_symmetry_space_group_name_Hall '-P 1'
_symmetry_space_group_name_H-M 'P -1'
_atom_sites_solution_hydrogens geom
_atom_sites_solution_primary direct
_atom_sites_solution_secondary difmap
_audit_creation_method SHELXL-97
_cell_angle_alpha 100.691(3)
_cell_angle_beta 97.530(3)
_cell_angle_gamma 95.454(4)
_cell_formula_units_Z 2
_cell_length_a 8.2882(15)
_cell_length_b 13.595(2)
_cell_length_c 13.810(2)
_cell_measurement_reflns_used 848
_cell_measurement_temperature 298(2)
_cell_measurement_theta_max 42.739
_cell_measurement_theta_min 5.438
_cell_volume 1504.5(4)
_computing_cell_refinement 'Bruker XSCANS'
_computing_data_collection 'Bruker XSCANS'
_computing_data_reduction 'Bruker SHELXTL'
_computing_molecular_graphics 'Bruker SHELXTL'
_computing_publication_material 'Bruker SHELXTL'
_computing_structure_refinement 'SHELXL-97 (Sheldrick, 1997)'
_computing_structure_solution 'SHELXS-97 (Sheldrick, 1990)'
_diffrn_ambient_temperature 298(2)
_diffrn_measured_fraction_theta_full 0.988
_diffrn_measured_fraction_theta_max 0.988
_diffrn_measurement_device_type 'CCD area detector'
_diffrn_measurement_method 'phi and omega scans'
_diffrn_radiation_monochromator graphite
_diffrn_radiation_source 'fine-focus sealed tube'
_diffrn_radiation_type MoK\a
_diffrn_radiation_wavelength 0.71073
_diffrn_reflns_av_R_equivalents 0.0480
_diffrn_reflns_av_sigmaI/netI 0.0810
_diffrn_reflns_limit_h_max 10
_diffrn_reflns_limit_h_min -10
_diffrn_reflns_limit_k_max 16
_diffrn_reflns_limit_k_min -16
_diffrn_reflns_limit_l_max 17
_diffrn_reflns_limit_l_min -17
_diffrn_reflns_number 13166
_diffrn_reflns_theta_full 26.42
_diffrn_reflns_theta_max 26.42
_diffrn_reflns_theta_min 1.52
_exptl_absorpt_coefficient_mu 0.960
_exptl_absorpt_correction_T_max 1.000000
_exptl_absorpt_correction_T_min 0.813275
_exptl_absorpt_correction_type multi-scan
_exptl_absorpt_process_details (G.M.Sheldrick,SADABS,1996)
_exptl_crystal_colour RED
_exptl_crystal_density_diffrn 1.513
_exptl_crystal_density_method 'not measured'
_exptl_crystal_description BLOCK
_exptl_crystal_F_000 696
_exptl_crystal_size_max 0.23
_exptl_crystal_size_mid 0.10
_exptl_crystal_size_min 0.05
_refine_diff_density_max 0.626
_refine_diff_density_min -0.502
_refine_diff_density_rms 0.090
_refine_ls_extinction_method none
_refine_ls_goodness_of_fit_ref 1.000
_refine_ls_hydrogen_treatment constr
_refine_ls_matrix_type full
_refine_ls_number_parameters 356
_refine_ls_number_reflns 6117
_refine_ls_number_restraints 0
_refine_ls_restrained_S_all 1.000
_refine_ls_R_factor_all 0.1213
_refine_ls_R_factor_gt 0.0544
_refine_ls_shift/su_max 0.000
_refine_ls_shift/su_mean 0.000
_refine_ls_structure_factor_coef Fsqd
_refine_ls_weighting_details 'calc w=1/[\s^2^(Fo^2^)+(0.0814P)^2^+0.0000P] where P=(Fo^2^+2Fc^2^)/3'
_refine_ls_weighting_scheme calc
_refine_ls_wR_factor_gt 0.1281
_refine_ls_wR_factor_ref 0.1628
_reflns_number_gt 3368
_reflns_number_total 6117
_reflns_threshold_expression >2sigma(I)
_cod_data_source_file c1dt10598a.txt
_cod_data_source_block 5
_cod_depositor_comments
;
The following automatic conversions were performed:

'_symmetry_cell_setting' value 'Triclinic' changed to 'triclinic'
according to /home/saulius/struct/CIF-dictionaries/cif_core.dic
dictionary named 'cif_core.dic' version 2.4.1 from 2010-06-29.

Automatic conversion script
Id: cif_fix_values 1715 2011-07-08 13:25:40Z adriana 
;
_cod_original_cell_volume 1504.5(5)
_cod_original_sg_symbol_H-M P-1
_cod_database_code 7016257

loop_
_symmetry_equiv_pos_as_xyz
'x, y, z'
'-x, -y, -z'

loop_
_atom_site_label
_atom_site_type_symbol
_atom_site_fract_x
_atom_site_fract_y
_atom_site_fract_z
_atom_site_U_iso_or_equiv
_atom_site_adp_type
_atom_site_occupancy
_atom_site_symmetry_multiplicity
_atom_site_calc_flag
_atom_site_refinement_flags
_atom_site_disorder_assembly
_atom_site_disorder_group
Pd1 Pd 0.55184(6) 0.94866(4) 0.80093(3) 0.0575(2) Uani 1 1 d . . .
P1 P 0.7087(2) 1.08718(14) 0.89422(13) 0.0744(5) Uani 1 1 d . . .
Cl1 Cl 0.7326(3) 0.85426(15) 0.88627(15) 0.0984(6) Uani 1 1 d . . .
C7 C 0.3880(7) 1.0290(4) 0.7447(4) 0.0557(14) Uani 1 1 d . . .
N1 N 0.4510(6) 0.8230(3) 0.6915(3) 0.0584(12) Uani 1 1 d . . .
C21 C 0.4016(7) 0.8340(4) 0.6030(5) 0.0584(15) Uani 1 1 d . . .
H21 H 0.3949 0.7775 0.5524 0.070 Uiso 1 1 calc R . .
C1 C 0.3550(7) 0.9251(4) 0.5733(4) 0.0540(14) Uani 1 1 d . . .
C2 C 0.3033(8) 0.9163(5) 0.4714(4) 0.0662(16) Uani 1 1 d . . .
H2 H 0.3176 0.8582 0.4275 0.079 Uiso 1 1 calc R . .
C3 C 0.2321(8) 0.9912(5) 0.4347(4) 0.0663(16) Uani 1 1 d . . .
H3 H 0.2079 0.9848 0.3660 0.080 Uiso 1 1 calc R . .
C4 C 0.1947(7) 1.0758(4) 0.4954(4) 0.0548(14) Uani 1 1 d . . .
C5 C 0.2356(7) 1.0840(4) 0.6015(4) 0.0519(13) Uani 1 1 d . . .
C6 C 0.3292(6) 1.0129(4) 0.6403(4) 0.0475(13) Uani 1 1 d . . .
C8 C 0.3235(8) 1.1024(5) 0.8037(5) 0.0708(17) Uani 1 1 d . . .
H8 H 0.3481 1.1089 0.8725 0.085 Uiso 1 1 calc R . .
C9 C 0.2234(8) 1.1678(5) 0.7676(5) 0.0671(17) Uani 1 1 d . . .
H9 H 0.1834 1.2159 0.8124 0.081 Uiso 1 1 calc R . .
C10 C 0.1825(7) 1.1630(4) 0.6676(4) 0.0572(14) Uani 1 1 d . . .
C11 C 0.0904(7) 1.2389(5) 0.6295(5) 0.0643(16) Uani 1 1 d . . .
C12 C 0.0634(7) 1.2336(5) 0.5235(5) 0.0624(16) Uani 1 1 d . . .
C13 C 0.1151(7) 1.1544(5) 0.4578(4) 0.0609(15) Uani 1 1 d . . .
C14 C 0.0904(9) 1.1564(6) 0.3567(5) 0.083(2) Uani 1 1 d . . .
H14 H 0.1240 1.1056 0.3116 0.099 Uiso 1 1 calc R . .
C15 C 0.0155(10) 1.2341(7) 0.3217(6) 0.096(2) Uani 1 1 d . . .
H15 H -0.0002 1.2338 0.2537 0.115 Uiso 1 1 calc R . .
C16 C -0.0335(9) 1.3082(6) 0.3842(7) 0.088(2) Uani 1 1 d . . .
H16 H -0.0822 1.3588 0.3588 0.105 Uiso 1 1 calc R . .
C17 C -0.0140(8) 1.3121(5) 0.4856(6) 0.0763(19) Uani 1 1 d . . .
C18 C -0.0672(9) 1.3880(6) 0.5530(7) 0.090(2) Uani 1 1 d . . .
H18 H -0.1210 1.4376 0.5290 0.108 Uiso 1 1 calc R . .
C19 C -0.0415(10) 1.3906(6) 0.6533(7) 0.099(2) Uani 1 1 d . . .
H19 H -0.0765 1.4420 0.6970 0.119 Uiso 1 1 calc R . .
C20 C 0.0378(9) 1.3156(6) 0.6900(6) 0.083(2) Uani 1 1 d . . .
H20 H 0.0548 1.3185 0.7585 0.100 Uiso 1 1 calc R . .
C22 C 0.4695(7) 0.7223(4) 0.7028(4) 0.0588(15) Uani 1 1 d . . .
C23 C 0.5565(9) 0.6613(5) 0.6430(5) 0.0754(18) Uani 1 1 d . . .
H23 H 0.6114 0.6867 0.5966 0.091 Uiso 1 1 calc R . .
C24 C 0.5614(10) 0.5627(6) 0.6524(5) 0.085(2) Uani 1 1 d . . .
H24 H 0.6193 0.5222 0.6110 0.102 Uiso 1 1 calc R . .
C25 C 0.4847(9) 0.5215(5) 0.7201(5) 0.0764(19) Uani 1 1 d . . .
C26 C 0.4017(9) 0.5835(5) 0.7803(5) 0.0768(19) Uani 1 1 d . . .
H26 H 0.3486 0.5582 0.8275 0.092 Uiso 1 1 calc R . .
C27 C 0.3953(8) 0.6834(5) 0.7723(5) 0.0694(17) Uani 1 1 d . . .
H27 H 0.3397 0.7243 0.8148 0.083 Uiso 1 1 calc R . .
C28 C 0.4952(12) 0.4125(6) 0.7355(7) 0.109(3) Uani 1 1 d . . .
H28A H 0.5931 0.4116 0.7821 0.130 Uiso 1 1 calc R . .
H28B H 0.4012 0.3908 0.7648 0.130 Uiso 1 1 calc R . .
C29 C 0.4995(12) 0.3417(6) 0.6430(7) 0.117(3) Uani 1 1 d . . .
H29A H 0.4062 0.3453 0.5952 0.176 Uiso 1 1 calc R . .
H29B H 0.4968 0.2745 0.6557 0.176 Uiso 1 1 calc R . .
H29C H 0.5983 0.3587 0.6172 0.176 Uiso 1 1 calc R . .
C31 C 0.9188(11) 1.0806(8) 0.8796(7) 0.144(4) Uani 1 1 d . . .
H31A H 0.9873 1.1308 0.9302 0.216 Uiso 1 1 calc R . .
H31B H 0.9350 1.0927 0.8150 0.216 Uiso 1 1 calc R . .
H31C H 0.9469 1.0149 0.8858 0.216 Uiso 1 1 calc R . .
C32 C 0.7149(11) 1.1013(7) 1.0257(5) 0.116(3) Uani 1 1 d . . .
H32A H 0.7205 1.0368 1.0441 0.174 Uiso 1 1 calc R . .
H32B H 0.6177 1.1279 1.0445 0.174 Uiso 1 1 calc R . .
H32C H 0.8097 1.1467 1.0594 0.174 Uiso 1 1 calc R . .
C33 C 0.6893(16) 1.2091(7) 0.8670(10) 0.204(7) Uani 1 1 d . . .
H33A H 0.6056 1.2382 0.9006 0.307 Uiso 1 1 calc R . .
H33B H 0.6601 1.2032 0.7964 0.307 Uiso 1 1 calc R . .
H33C H 0.7918 1.2515 0.8895 0.307 Uiso 1 1 calc R . .
C34 C 0.8090(15) 0.6230(10) 0.9211(9) 0.165(5) Uani 1 1 d . . .
H34A H 0.7994 0.6945 0.9279 0.198 Uiso 1 1 calc R . .
H34B H 0.7410 0.5895 0.8589 0.198 Uiso 1 1 calc R . .
Cl2 Cl 1.0016(6) 0.6088(4) 0.9066(4) 0.245(2) Uani 1 1 d . . .
Cl3 Cl 0.7237(8) 0.5849(4) 1.0117(3) 0.273(3) Uani 1 1 d . . .

loop_
_atom_site_aniso_label
_atom_site_aniso_U_11
_atom_site_aniso_U_22
_atom_site_aniso_U_33
_atom_site_aniso_U_23
_atom_site_aniso_U_13
_atom_site_aniso_U_12
Pd1 0.0593(3) 0.0618(3) 0.0484(3) 0.0116(2) 0.0004(2) 0.0012(2)
P1 0.0834(12) 0.0745(12) 0.0568(10) 0.0164(8) -0.0081(9) -0.0135(9)
Cl1 0.0973(14) 0.0895(13) 0.0947(13) 0.0056(10) -0.0285(11) 0.0273(11)
C7 0.063(4) 0.048(3) 0.052(3) 0.000(3) 0.013(3) 0.000(3)
N1 0.064(3) 0.056(3) 0.054(3) 0.014(2) 0.001(2) 0.006(2)
C21 0.054(4) 0.050(3) 0.066(4) 0.004(3) 0.003(3) 0.003(3)
C1 0.048(3) 0.061(4) 0.051(3) 0.012(3) 0.003(3) 0.004(3)
C2 0.071(4) 0.071(4) 0.052(4) 0.003(3) 0.005(3) 0.010(3)
C3 0.073(4) 0.078(4) 0.046(3) 0.015(3) 0.001(3) 0.004(4)
C4 0.046(3) 0.058(4) 0.058(3) 0.013(3) 0.005(3) 0.001(3)
C5 0.046(3) 0.053(3) 0.055(3) 0.014(3) 0.008(3) -0.008(3)
C6 0.041(3) 0.052(3) 0.047(3) 0.010(3) 0.005(2) -0.004(2)
C8 0.085(5) 0.075(4) 0.053(4) 0.013(3) 0.012(3) 0.008(4)
C9 0.076(4) 0.065(4) 0.066(4) 0.011(3) 0.021(3) 0.022(3)
C10 0.055(4) 0.057(4) 0.059(4) 0.014(3) 0.011(3) -0.001(3)
C11 0.052(4) 0.063(4) 0.080(4) 0.015(3) 0.015(3) 0.007(3)
C12 0.041(3) 0.071(4) 0.074(4) 0.023(3) 0.001(3) -0.006(3)
C13 0.053(4) 0.065(4) 0.062(4) 0.016(3) 0.001(3) 0.000(3)
C14 0.089(5) 0.102(5) 0.060(4) 0.032(4) 0.001(4) 0.010(4)
C15 0.094(6) 0.109(6) 0.084(5) 0.043(5) -0.019(4) 0.014(5)
C16 0.075(5) 0.081(5) 0.111(7) 0.043(5) -0.005(5) 0.011(4)
C17 0.062(4) 0.069(4) 0.100(6) 0.031(4) -0.002(4) 0.007(3)
C18 0.075(5) 0.087(6) 0.115(7) 0.034(5) 0.008(5) 0.025(4)
C19 0.091(6) 0.084(6) 0.127(8) 0.014(5) 0.030(5) 0.029(5)
C20 0.081(5) 0.081(5) 0.094(5) 0.021(4) 0.016(4) 0.025(4)
C22 0.058(4) 0.054(4) 0.062(4) 0.010(3) 0.002(3) 0.007(3)
C23 0.088(5) 0.071(4) 0.072(4) 0.021(3) 0.012(4) 0.019(4)
C24 0.101(6) 0.082(5) 0.078(5) 0.015(4) 0.018(4) 0.042(4)
C25 0.094(5) 0.059(4) 0.074(5) 0.008(4) 0.010(4) 0.011(4)
C26 0.082(5) 0.071(5) 0.082(5) 0.025(4) 0.010(4) 0.013(4)
C27 0.072(4) 0.059(4) 0.075(4) 0.010(3) 0.009(3) 0.009(3)
C28 0.134(8) 0.068(5) 0.121(7) 0.011(5) 0.015(6) 0.017(5)
C29 0.116(7) 0.082(6) 0.155(8) 0.005(6) 0.052(6) 0.004(5)
C31 0.106(7) 0.188(10) 0.104(7) -0.014(6) 0.014(5) -0.062(7)
C32 0.137(8) 0.125(7) 0.067(5) -0.012(5) 0.025(5) -0.027(6)
C33 0.210(13) 0.090(7) 0.268(15) 0.075(9) -0.123(12) -0.064(8)
C34 0.139(10) 0.180(11) 0.173(11) 0.077(9) -0.034(8) 0.003(9)
Cl2 0.183(4) 0.256(5) 0.301(6) 0.076(4) 0.009(4) 0.056(4)
Cl3 0.386(8) 0.304(6) 0.164(4) 0.091(4) 0.074(4) 0.091(6)

loop_
_atom_type_symbol
_atom_type_description
_atom_type_scat_dispersion_real
_atom_type_scat_dispersion_imag
_atom_type_scat_source
C C 0.0033 0.0016 'International Tables Vol C Tables 4.2.6.8 and 6.1.1.4'
H H 0.0000 0.0000 'International Tables Vol C Tables 4.2.6.8 and 6.1.1.4'
N N 0.0061 0.0033 'International Tables Vol C Tables 4.2.6.8 and 6.1.1.4'
P P 0.1023 0.0942 'International Tables Vol C Tables 4.2.6.8 and 6.1.1.4'
Cl Cl 0.1484 0.1585 'International Tables Vol C Tables 4.2.6.8 and 6.1.1.4'
Pd Pd -0.9988 1.0072 'International Tables Vol C Tables 4.2.6.8 and 6.1.1.4'

loop_
_geom_angle_atom_site_label_1
_geom_angle_atom_site_label_2
_geom_angle_atom_site_label_3
_geom_angle
_geom_angle_site_symmetry_1
_geom_angle_site_symmetry_3
_geom_angle_publ_flag
C7 Pd1 N1 89.8(2) . . ?
C7 Pd1 P1 92.94(16) . . ?
N1 Pd1 P1 165.68(14) . . ?
C7 Pd1 Cl1 172.97(17) . . ?
N1 Pd1 Cl1 92.99(14) . . ?
P1 Pd1 Cl1 85.96(7) . . ?
C33 P1 C32 106.1(6) . . ?
C33 P1 C31 98.9(6) . . ?
C32 P1 C31 102.7(5) . . ?
C33 P1 Pd1 121.1(3) . . ?
C32 P1 Pd1 115.5(3) . . ?
C31 P1 Pd1 109.8(3) . . ?
C8 C7 C6 115.7(5) . . ?
C8 C7 Pd1 122.0(4) . . ?
C6 C7 Pd1 122.3(4) . . ?
C21 N1 C22 115.9(5) . . ?
C21 N1 Pd1 119.7(4) . . ?
C22 N1 Pd1 122.6(4) . . ?
N1 C21 C1 126.9(5) . . ?
C2 C1 C6 119.0(5) . . ?
C2 C1 C21 115.3(5) . . ?
C6 C1 C21 124.5(5) . . ?
C3 C2 C1 121.5(6) . . ?
C2 C3 C4 122.7(6) . . ?
C3 C4 C5 117.2(5) . . ?
C3 C4 C13 123.4(5) . . ?
C5 C4 C13 119.4(5) . . ?
C10 C5 C6 120.0(5) . . ?
C10 C5 C4 119.7(5) . . ?
C6 C5 C4 120.4(5) . . ?
C1 C6 C7 121.6(5) . . ?
C1 C6 C5 118.3(5) . . ?
C7 C6 C5 120.1(5) . . ?
C7 C8 C9 124.1(6) . . ?
C10 C9 C8 121.3(6) . . ?
C9 C10 C5 117.8(6) . . ?
C9 C10 C11 121.2(6) . . ?
C5 C10 C11 121.0(5) . . ?
C20 C11 C12 119.0(6) . . ?
C20 C11 C10 122.9(6) . . ?
C12 C11 C10 118.0(6) . . ?
C13 C12 C11 120.8(6) . . ?
C13 C12 C17 120.5(6) . . ?
C11 C12 C17 118.7(6) . . ?
C14 C13 C12 117.5(6) . . ?
C14 C13 C4 121.7(6) . . ?
C12 C13 C4 120.8(5) . . ?
C13 C14 C15 120.9(7) . . ?
C16 C15 C14 121.1(7) . . ?
C15 C16 C17 121.9(7) . . ?
C16 C17 C18 123.2(7) . . ?
C16 C17 C12 118.1(7) . . ?
C18 C17 C12 118.7(7) . . ?
C19 C18 C17 121.3(7) . . ?
C18 C19 C20 119.8(7) . . ?
C11 C20 C19 122.4(7) . . ?
C27 C22 C23 118.6(6) . . ?
C27 C22 N1 119.5(6) . . ?
C23 C22 N1 121.8(6) . . ?
C24 C23 C22 119.5(7) . . ?
C25 C24 C23 122.8(7) . . ?
C24 C25 C26 117.0(6) . . ?
C24 C25 C28 123.8(7) . . ?
C26 C25 C28 119.1(7) . . ?
C25 C26 C27 121.2(7) . . ?
C22 C27 C26 120.8(6) . . ?
C29 C28 C25 112.7(7) . . ?
Cl3 C34 Cl2 122.3(7) . . ?

loop_
_geom_bond_atom_site_label_1
_geom_bond_atom_site_label_2
_geom_bond_distance
_geom_bond_site_symmetry_2
_geom_bond_publ_flag
Pd1 C7 1.990(6) . ?
Pd1 N1 2.084(5) . ?
Pd1 P1 2.2566(18) . ?
Pd1 Cl1 2.3966(19) . ?
P1 C33 1.783(9) . ?
P1 C32 1.784(7) . ?
P1 C31 1.787(10) . ?
C7 C8 1.363(8) . ?
C7 C6 1.430(7) . ?
N1 C21 1.277(7) . ?
N1 C22 1.427(7) . ?
C21 C1 1.445(8) . ?
C1 C2 1.396(8) . ?
C1 C6 1.421(8) . ?
C2 C3 1.368(8) . ?
C3 C4 1.378(8) . ?
C4 C5 1.441(8) . ?
C4 C13 1.447(8) . ?
C5 C10 1.418(8) . ?
C5 C6 1.432(8) . ?
C8 C9 1.387(9) . ?
C9 C10 1.367(8) . ?
C10 C11 1.473(8) . ?
C11 C20 1.355(9) . ?
C11 C12 1.440(8) . ?
C12 C13 1.412(8) . ?
C12 C17 1.440(9) . ?
C13 C14 1.389(8) . ?
C14 C15 1.404(10) . ?
C15 C16 1.331(11) . ?
C16 C17 1.379(10) . ?
C17 C18 1.401(10) . ?
C18 C19 1.367(11) . ?
C19 C20 1.400(10) . ?
C22 C27 1.364(9) . ?
C22 C23 1.381(8) . ?
C23 C24 1.375(9) . ?
C24 C25 1.369(10) . ?
C25 C26 1.370(9) . ?
C25 C28 1.544(10) . ?
C26 C27 1.389(9) . ?
C28 C29 1.457(11) . ?
C34 Cl3 1.655(12) . ?
C34 Cl2 1.660(13) . ?
